data_1561778
loop_
_publ_author_name
'Jiang, Tuo'
'Bordi, Samuele'
'McMillan, Angus Erland'
'Chen, Kuang-Yen'
'Saito, Fumito'
'Nichols, Paula L.'
'Wanner, Benedikt M.'
'Bode, Jeffrey W.'

_publ_section_title
;
 An Integrated Console for Capsule-Based, Automated Organic Synthesis
;
_journal_name_full 'Chemical Science'
_journal_paper_doi 10.1039/D1SC01048D
_journal_year 2021
_chemical_formula_moiety 'C2 F3 O2, C19 H28 N3 O'
_chemical_formula_sum 'C21 H28 F3 N3 O3'
_chemical_formula_weight 427.46
_space_group_crystal_system monoclinic
_space_group_IT_number 15
_space_group_name_Hall '-C 2yc'
_space_group_name_H-M_alt 'C 1 2/c 1'
_atom_sites_solution_hydrogens mixed
_atom_sites_solution_primary dual
_audit_creation_date 2020-09-25
_audit_creation_method
;
Olex2 1.3
(compiled 2020.07.31 svn.rc2a77460 for OlexSys, GUI svn.r6145)
;
_audit_update_record
;
2021-02-20 deposited with the CCDC.	2021-04-09 downloaded from the CCDC.
;
_cell_angle_alpha 90
_cell_angle_beta 91.443(2)
_cell_angle_gamma 90
_cell_formula_units_Z 16
_cell_length_a 52.9651(13)
_cell_length_b 8.6539(2)
_cell_length_c 19.4197(4)
_cell_measurement_reflns_used 8616
_cell_measurement_temperature 100.0(1)
_cell_measurement_theta_max 55.0410
_cell_measurement_theta_min 4.5360
_cell_volume 8898.3(4)
_computing_cell_refinement 'CrysAlisPro 1.171.40.68a (Rigaku OD, 2019)'
_computing_data_collection 'CrysAlisPro 1.171.40.68a (Rigaku OD, 2019)'
_computing_data_reduction 'CrysAlisPro 1.171.40.68a (Rigaku OD, 2019)'
_computing_molecular_graphics 'Olex2 1.3 (Dolomanov et al., 2009)'
_computing_publication_material 'Olex2 1.3 (Dolomanov et al., 2009)'
_computing_structure_refinement 'SHELXL 2018/3 (Sheldrick, 2015)'
_computing_structure_solution 'SHELXT 2014/4 (Sheldrick, 2014)'
_diffrn_ambient_environment N~2~
_diffrn_ambient_temperature 100.0(1)
_diffrn_detector 'Hybrid Pixel Array Detector'
_diffrn_detector_area_resol_mean 5.8140
_diffrn_detector_type 'Pilatus 300K'
_diffrn_measured_fraction_theta_full 0.987
_diffrn_measured_fraction_theta_max 0.987
_diffrn_measurement_details
;
List of Runs (angles in degrees, time in seconds):

  # Type    Start    End  Width  t~exp~   \w     \q     \k     \f   Frames
#--------------------------------------------------------------------------
  1  \w    -11.00  35.00   0.50   24.00    --   -1.09  38.00  30.00   92
  2  \w    -13.00  16.00   0.50   24.00    --   -1.09  57.00  90.00   58
  3  \w     -9.00  36.00   0.50   24.00    --   65.61 -38.00 -30.00   90
  4  \w     52.00 141.00   0.50   24.00    --   65.61  19.00 -90.00  178
  5  \w     53.00  91.00   0.50   24.00    --   65.61  19.00-180.00   76
  6  \w     -6.00  42.00   0.50   24.00    --   -1.09  19.00-180.00   96
  7  \w    -22.00   3.00   0.50   24.00    --   -1.09 -19.00-150.00   50
  8  \w     -6.00  68.00   0.50   24.00    --   65.61 -57.00  30.00  148
  9  \w     53.00 115.00   0.50   24.00    --   65.61-130.00 131.00  124
 10  \w    -19.00   7.00   0.50   24.00    --  -67.79  38.00 -60.00   52
 11  \w    -38.00   1.00   0.50   24.00    --  -67.79  38.00-120.00   78
 12  \w    -63.00 -23.00   0.50   24.00    --   -1.09 -19.00-150.00   80
 13  \w    -90.00  -2.00   0.50   24.00    --  -67.79  77.00 -60.00  176
 14  \w    -36.00  -9.00   0.50   24.00    --  -67.79  38.00 120.00   54
 15  \w    -38.00   8.00   0.50   24.00    --  -67.79  38.00 150.00   92
 16  \w     80.00 136.00   0.50   24.00    --   65.61 178.00  90.00  112
 17  \w     83.00 131.00   0.50   24.00    --   65.61 178.00 120.00   96
 18  \w     88.00 136.00   0.50   24.00    --   65.61 178.00 -90.00   96
 19  \w    101.00 126.00   0.50   24.00    --   65.61 178.00-120.00   50
 20  \w    -74.00 -47.00   0.50   24.00    --  -67.79 -77.00-150.00   54
 21  \w   -124.00 -90.00   0.50   24.00    --  -67.79 -77.00-150.00   68
 22  \w   -133.00 -44.00   0.50   24.00    --  -67.79 -77.00-180.00  178
 23  \w    -90.00 -19.00   0.50   24.00    --  -67.79 130.00-156.00  142
;
_diffrn_measurement_device 'four-circle diffractometer'
_diffrn_measurement_device_type 'XtaLAB Synergy, Dualflex, Pilatus 300K'
_diffrn_measurement_method '\w scans'
_diffrn_orient_matrix_type 'CrysAlisPro convention (1999,Acta A55,543-557)'
_diffrn_orient_matrix_UB_11 -0.0283490000
_diffrn_orient_matrix_UB_12 -0.0400093000
_diffrn_orient_matrix_UB_13 -0.0024450000
_diffrn_orient_matrix_UB_21 0.0064392000
_diffrn_orient_matrix_UB_22 -0.1716457000
_diffrn_orient_matrix_UB_23 0.0120071000
_diffrn_orient_matrix_UB_31 -0.0011359000
_diffrn_orient_matrix_UB_32 0.0250551000
_diffrn_orient_matrix_UB_33 0.0784092000
_diffrn_radiation_monochromator mirror
_diffrn_radiation_probe x-ray
_diffrn_radiation_type 'Cu K\a'
_diffrn_radiation_wavelength 1.54184
_diffrn_reflns_av_R_equivalents 0.0506
_diffrn_reflns_av_unetI/netI 0.0424
_diffrn_reflns_Laue_measured_fraction_full 0.987
_diffrn_reflns_Laue_measured_fraction_max 0.987
_diffrn_reflns_limit_h_max 55
_diffrn_reflns_limit_h_min -57
_diffrn_reflns_limit_k_max 9
_diffrn_reflns_limit_k_min -9
_diffrn_reflns_limit_l_max 21
_diffrn_reflns_limit_l_min -19
_diffrn_reflns_number 34793
_diffrn_reflns_point_group_measured_fraction_full 0.987
_diffrn_reflns_point_group_measured_fraction_max 0.987
_diffrn_reflns_theta_full 58.459
_diffrn_reflns_theta_max 58.459
_diffrn_reflns_theta_min 1.669
_diffrn_source 'micro-focus sealed X-ray tube'
_diffrn_source_type 'PhotonJet (Cu) X-ray Source'
_exptl_absorpt_coefficient_mu 0.869
_exptl_absorpt_correction_T_max 1.000
_exptl_absorpt_correction_T_min 0.894
_exptl_absorpt_correction_type gaussian
_exptl_absorpt_process_details
;
CrysAlisPro 1.171.40.68a (Rigaku Oxford Diffraction, 2019)
Numerical absorption correction based on gaussian integration over
			a multifaceted crystal model
Empirical absorption correction using spherical harmonics,
 implemented in SCALE3 ABSPACK scaling algorithm.
;
_exptl_crystal_colour 'clear colourless'
_exptl_crystal_colour_lustre clear
_exptl_crystal_colour_primary colourless
_exptl_crystal_density_diffrn 1.276
_exptl_crystal_description plate
_exptl_crystal_F_000 3616
_exptl_crystal_recrystallization_method 'Re-crystallisation from solvent'
_exptl_crystal_size_max 0.098
_exptl_crystal_size_mid 0.074
_exptl_crystal_size_min 0.017
_refine_diff_density_max 0.523
_refine_diff_density_min -0.377
_refine_diff_density_rms 0.047
_refine_ls_extinction_method none
_refine_ls_goodness_of_fit_ref 1.035
_refine_ls_hydrogen_treatment mixed
_refine_ls_matrix_type full
_refine_ls_number_parameters 627
_refine_ls_number_reflns 6226
_refine_ls_number_restraints 175
_refine_ls_restrained_S_all 1.045
_refine_ls_R_factor_all 0.0976
_refine_ls_R_factor_gt 0.0618
_refine_ls_shift/su_max 0.000
_refine_ls_shift/su_mean 0.000
_refine_ls_structure_factor_coef Fsqd
_refine_ls_weighting_details 'w=1/[\s^2^(Fo^2^)+(0.1119P)^2^+5.3235P] where P=(Fo^2^+2Fc^2^)/3'
_refine_ls_weighting_scheme calc
_refine_ls_wR_factor_gt 0.1688
_refine_ls_wR_factor_ref 0.1935
_reflns_Friedel_coverage 0.000
_reflns_number_gt 4100
_reflns_number_total 6226
_reflns_threshold_expression 'I > 2\s(I)'
_cod_data_source_file d1sc01048d2.cif
_cod_data_source_block jb230920_1_1
_cod_database_code 1561778
_shelx_shelxl_version_number 2018/3
_chemical_oxdiff_formula C19H27N3O
_shelx_space_group_comment
;
The symmetry employed for this shelxl refinement is uniquely defined
by the following loop, which should always be used as a source of
symmetry information in preference to the above space-group names.
They are only intended as comments.
;
_reflns_odcompleteness_completeness 100.00
_reflns_odcompleteness_iscentric 1
_reflns_odcompleteness_theta 54.18
_olex2_refinement_description
;
1. Fixed Uiso
 At 1.2 times of:
  All C(H) groups, All C(H,H) groups, All N(H) groups, All N(H,H) groups
 At 1.5 times of:
  All C(H,H,H) groups
2. Restrained distances
 N2A-H2A = N3A-H3AB = N3A-H3AA = N3B-H3BB = N3B-H3BA = N2B-H2B
 0.93 with sigma of 0.02
 H3BB-H3BA
 1.44 with sigma of 0.02
 H3AB-H3AA
 1.44 with sigma of 0.02
 C2E-C1E \\sim C2D-C1D
 with sigma of 0.02
 F2D-C1D \\sim F3E-C1E \\sim F2E-C1E \\sim F3D-C1D \\sim F1E-C1E \\sim F1D-C1D
 with sigma of 0.02
 O2D-O1D \\sim O2E-O1E
 with sigma of 0.02
 F1D-F2D \\sim F2D-F3D \\sim F3D-F1D \\sim F1E-F2E \\sim F2E-F3E \\sim F3E-F1E
 with sigma of 0.02
 F1C-C2C \\sim F2C-C2C \\sim F3C-C2C \\sim F1D-C2D \\sim F2D-C2D \\sim F3D-C2D
 with sigma of 0.02
 O2D-C2D \\sim O1D-C2D \\sim O1E-C2E \\sim O2E-C2E
 with sigma of 0.02
 O1C-C1C \\sim O2C-C1C \\sim O1D-C1D \\sim O2D-C1D
 with sigma of 0.02
3. Rigid body (RIGU) restrains
 C17A, C18A, C19A, N3A
 with sigma for 1-2 distances of 0.004 and sigma for 1-3 distances of 0.004
 F1D, F2D, F3D, O1D, O2D, C1D, C2D
 with sigma for 1-2 distances of 0.004 and sigma for 1-3 distances of 0.004
 F1E, F2E, F3E, O1E, O2E, C1E, C2E
 with sigma for 1-2 distances of 0.004 and sigma for 1-3 distances of 0.004
4. Others
 Sof(F1E)=Sof(F2E)=Sof(F3E)=Sof(O1E)=Sof(O2E)=Sof(C1E)=Sof(C2E)=1-FVAR(1)
 Sof(F1D)=Sof(F2D)=Sof(F3D)=Sof(O1D)=Sof(O2D)=Sof(C1D)=Sof(C2D)=FVAR(1)
5.a Ternary CH refined with riding coordinates:
 C8A(H8A), C14A(H14A), C17A(H17A), C8B(H8B), C14B(H14B), C17B(H17B)
5.b Secondary CH2 refined with riding coordinates:
 C9A(H9AA,H9AB), C10A(H10A,H10B), C12A(H12A,H12B), C13A(H13A,H13B), C15A(H15A,
 H15B), C16A(H16A,H16B), C9B(H9BA,H9BB), C10B(H10C,H10D), C12B(H12C,H12D),
 C13B(H13C,H13D), C15B(H15C,H15D), C16B(H16C,H16D)
5.c Aromatic/amide H refined with riding coordinates:
 C3A(H3A), C4A(H4A), C6A(H6A), C7A(H7A), C3B(H3B), C4B(H4B), C6B(H6B), C7B(H7B)
5.d Idealised Me refined as rotating group:
 C18A(H18A,H18B,H18C), C19A(H19A,H19B,H19C), C18B(H18D,H18E,H18F), C19B(H19D,
 H19E,H19F)
;
_olex2_date_sample_data_collection 2020-09-23
_olex2_date_sample_submission 2020-09-23
_olex2_submission_original_sample_id jb230920_1_1
_olex2_submission_special_instructions 'No special instructions were received'
_oxdiff_exptl_absorpt_empirical_details
;
Empirical correction (ABSPACK) includes:
- Absorption correction using spherical harmonics
- Frame scaling
;
_oxdiff_exptl_absorpt_empirical_full_max 1.495
_oxdiff_exptl_absorpt_empirical_full_min 0.765

loop_
_space_group_symop_operation_xyz
'x, y, z'
'-x, y, -z+1/2'
'x+1/2, y+1/2, z'
'-x+1/2, y+1/2, -z+1/2'
'-x, -y, -z'
'x, -y, z-1/2'
'-x+1/2, -y+1/2, -z'
'x+1/2, -y+1/2, z-1/2'

loop_
_atom_site_label
_atom_site_type_symbol
_atom_site_fract_x
_atom_site_fract_y
_atom_site_fract_z
_atom_site_U_iso_or_equiv
_atom_site_adp_type
_atom_site_occupancy
_atom_site_site_symmetry_order
_atom_site_calc_flag
_atom_site_refinement_flags_posn
_atom_site_refinement_flags_adp
_atom_site_refinement_flags_occupancy
_atom_site_disorder_assembly
_atom_site_disorder_group
F1C F 0.38684(6) 0.4629(4) 0.61656(14) 0.1140(10) Uani 1 1 d D . . . .
F2C F 0.42322(6) 0.5553(3) 0.58934(12) 0.1024(9) Uani 1 1 d D . . . .
F3C F 0.41764(6) 0.3132(3) 0.59499(12) 0.1141(10) Uani 1 1 d D . . . .
O1C O 0.42655(6) 0.5715(3) 0.72444(13) 0.0782(8) Uani 1 1 d D . . . .
O2C O 0.41632(5) 0.3259(3) 0.73172(12) 0.0736(8) Uani 1 1 d D . . . .
C1C C 0.41238(11) 0.4436(5) 0.6258(2) 0.0811(13) Uani 1 1 d D . . . .
C2C C 0.41926(7) 0.4490(4) 0.70118(17) 0.0536(9) Uani 1 1 d D . . . .
F1D F 0.52484(14) -0.0090(8) 0.5077(3) 0.148(3) Uani 0.623(6) 1 d D . P A 1
F1E F 0.5357(4) -0.116(2) 0.4949(10) 0.230(10) Uani 0.377(6) 1 d D . P A 2
F2D F 0.55029(16) -0.1983(10) 0.5059(4) 0.159(3) Uani 0.623(6) 1 d D . P A 1
F2E F 0.5518(2) 0.0968(9) 0.5168(4) 0.130(4) Uani 0.377(6) 1 d D . P A 2
F3D F 0.51671(11) -0.2127(7) 0.5530(3) 0.138(2) Uani 0.623(6) 1 d D . P A 1
F3E F 0.5730(3) -0.0964(13) 0.5208(5) 0.174(6) Uani 0.377(6) 1 d D . P A 2
O1D O 0.56419(10) 0.0431(5) 0.5947(3) 0.096(2) Uani 0.623(6) 1 d D . P A 1
O1E O 0.5417(3) -0.1896(11) 0.6368(8) 0.117(5) Uani 0.377(6) 1 d D . P A 2
O2D O 0.54237(12) -0.1152(9) 0.6618(3) 0.082(2) Uani 0.623(6) 1 d D . P A 1
O2E O 0.55266(14) 0.0555(8) 0.6496(3) 0.068(2) Uani 0.377(6) 1 d D . P A 2
C1D C 0.53548(16) -0.1231(9) 0.5427(4) 0.085(2) Uani 0.623(6) 1 d D . P A 1
C1E C 0.5510(3) -0.0473(14) 0.5376(6) 0.102(4) Uani 0.377(6) 1 d D . P A 2
C2D C 0.5483(3) -0.0544(12) 0.6088(4) 0.065(4) Uani 0.623(6) 1 d D . P A 1
C2E C 0.5482(4) -0.0618(17) 0.6173(8) 0.059(5) Uani 0.377(6) 1 d D . P A 2
O1A O 0.35267(4) 0.8255(3) 0.68794(11) 0.0579(6) Uani 1 1 d . . . . .
N1A N 0.23965(7) 0.3764(4) 0.4101(2) 0.0859(11) Uani 1 1 d . . . . .
N2A N 0.31756(5) 0.9818(3) 0.60234(15) 0.0569(8) Uani 1 1 d D . . . .
H2A H 0.3024(5) 1.030(4) 0.5954(18) 0.068 Uiso 1 1 d D U . . .
N3A N 0.43684(6) 0.8756(4) 0.70470(16) 0.0663(8) Uani 1 1 d D . . . .
H3AA H 0.4409(7) 0.903(4) 0.7476(12) 0.080 Uiso 1 1 d D U . . .
H3AB H 0.4338(7) 0.768(2) 0.7072(17) 0.080 Uiso 1 1 d D U . . .
C1A C 0.25112(8) 0.4504(5) 0.4478(2) 0.0680(11) Uani 1 1 d . . . . .
C2A C 0.26629(7) 0.5463(4) 0.49372(19) 0.0574(9) Uani 1 1 d . . . . .
C3A C 0.27833(7) 0.6741(4) 0.46805(18) 0.0592(9) Uani 1 1 d . . . . .
H3A H 0.276805 0.697256 0.421365 0.071 Uiso 1 1 calc R U . . .
C4A C 0.29263(6) 0.7682(4) 0.51107(17) 0.0544(9) Uani 1 1 d . . . . .
H4A H 0.300784 0.853851 0.493142 0.065 Uiso 1 1 calc R U . . .
C5A C 0.29494(6) 0.7359(4) 0.58075(16) 0.0501(8) Uani 1 1 d . . . . .
C6A C 0.28239(7) 0.6069(4) 0.60566(19) 0.0654(10) Uani 1 1 d . . . . .
H6A H 0.283515 0.585503 0.652561 0.078 Uiso 1 1 calc R U . . .
C7A C 0.26851(7) 0.5107(4) 0.5639(2) 0.0659(10) Uani 1 1 d . . . . .
H7A H 0.260708 0.423619 0.581614 0.079 Uiso 1 1 calc R U . . .
C8A C 0.31161(7) 0.8290(4) 0.62895(16) 0.0533(9) Uani 1 1 d . . . . .
H8A H 0.303111 0.840746 0.672889 0.064 Uiso 1 1 calc R U . . .
C9A C 0.33639(7) 0.7450(4) 0.64171(17) 0.0569(9) Uani 1 1 d . . . . .
H9AA H 0.332993 0.643264 0.660249 0.068 Uiso 1 1 calc R U . . .
H9AB H 0.344750 0.731553 0.598249 0.068 Uiso 1 1 calc R U . . .
C10A C 0.33362(6) 1.0663(4) 0.65310(19) 0.0600(9) Uani 1 1 d . . . . .
H10A H 0.324682 1.076936 0.695821 0.072 Uiso 1 1 calc R U . . .
H10B H 0.337058 1.169065 0.635774 0.072 Uiso 1 1 calc R U . . .
C11A C 0.35813(6) 0.9831(4) 0.66684(16) 0.0517(9) Uani 1 1 d . . . . .
C12A C 0.37554(6) 0.9836(4) 0.60639(17) 0.0562(9) Uani 1 1 d . . . . .
H12A H 0.379286 1.089582 0.594004 0.067 Uiso 1 1 calc R U . . .
H12B H 0.367016 0.935305 0.567177 0.067 Uiso 1 1 calc R U . . .
C13A C 0.40013(7) 0.8985(5) 0.62210(17) 0.0607(10) Uani 1 1 d . . . . .
H13A H 0.411109 0.906774 0.583035 0.073 Uiso 1 1 calc R U . . .
H13B H 0.396646 0.789841 0.629679 0.073 Uiso 1 1 calc R U . . .
C14A C 0.41353(7) 0.9669(4) 0.68663(17) 0.0564(9) Uani 1 1 d . . . . .
H14A H 0.418443 1.073657 0.676716 0.068 Uiso 1 1 calc R U . . .
C15A C 0.39642(7) 0.9670(5) 0.74732(17) 0.0630(10) Uani 1 1 d . . . . .
H15A H 0.404896 1.017069 0.786162 0.076 Uiso 1 1 calc R U . . .
H15B H 0.392729 0.861381 0.760368 0.076 Uiso 1 1 calc R U . . .
C16A C 0.37201(7) 1.0510(5) 0.73009(18) 0.0637(10) Uani 1 1 d . . . . .
H16A H 0.375668 1.159076 0.721598 0.076 Uiso 1 1 calc R U . . .
H16B H 0.361065 1.045577 0.769329 0.076 Uiso 1 1 calc R U . . .
C17A C 0.45923(7) 0.8935(5) 0.6597(2) 0.0689(10) Uani 1 1 d . . . . .
H17A H 0.453239 0.887188 0.611612 0.083 Uiso 1 1 calc R U . . .
C18A C 0.47677(10) 0.7589(7) 0.6733(4) 0.146(3) Uani 1 1 d . . . . .
H18A H 0.481535 0.756500 0.721357 0.219 Uiso 1 1 calc R U . . .
H18B H 0.491600 0.770334 0.646380 0.219 Uiso 1 1 calc R U . . .
H18C H 0.468334 0.664366 0.660991 0.219 Uiso 1 1 calc R U . . .
C19A C 0.47126(8) 1.0477(5) 0.6702(2) 0.0814(12) Uani 1 1 d . . . . .
H19A H 0.459439 1.127347 0.657399 0.122 Uiso 1 1 calc R U . . .
H19B H 0.485895 1.055470 0.642259 0.122 Uiso 1 1 calc R U . . .
H19C H 0.476200 1.059570 0.717846 0.122 Uiso 1 1 calc R U . . .
O1B O 0.65218(4) 0.5152(3) 0.63173(10) 0.0550(6) Uani 1 1 d . . . . .
N1B N 0.71971(7) 1.4316(5) 0.73761(18) 0.0882(11) Uani 1 1 d . . . . .
N2B N 0.66888(6) 0.7461(4) 0.54256(14) 0.0640(8) Uani 1 1 d D . . . .
H2B H 0.6795(6) 0.795(4) 0.5138(16) 0.077 Uiso 1 1 d D U . . .
N3B N 0.56758(6) 0.3561(4) 0.63286(15) 0.0590(8) Uani 1 1 d D . . . .
H3BA H 0.5744(7) 0.363(4) 0.6759(11) 0.071 Uiso 1 1 d D U . . .
H3BB H 0.5656(7) 0.255(2) 0.6225(16) 0.071 Uiso 1 1 d D U . . .
C1B C 0.71384(8) 1.3099(5) 0.72052(19) 0.0692(11) Uani 1 1 d . . . . .
C2B C 0.70588(7) 1.1607(4) 0.69424(17) 0.0574(9) Uani 1 1 d . . . . .
C3B C 0.68368(7) 1.1516(4) 0.65573(16) 0.0560(9) Uani 1 1 d . . . . .
H3B H 0.673762 1.239140 0.648707 0.067 Uiso 1 1 calc R U . . .
C4B C 0.67627(7) 1.0111(4) 0.62761(17) 0.0569(9) Uani 1 1 d . . . . .
H4B H 0.661313 1.005206 0.601620 0.068 Uiso 1 1 calc R U . . .
C5B C 0.69072(6) 0.8798(4) 0.63751(16) 0.0527(9) Uani 1 1 d . . . . .
C6B C 0.71300(7) 0.8904(5) 0.67701(18) 0.0609(10) Uani 1 1 d . . . . .
H6B H 0.722891 0.802879 0.684329 0.073 Uiso 1 1 calc R U . . .
C7B C 0.72057(7) 1.0311(5) 0.70559(17) 0.0602(10) Uani 1 1 d . . . . .
H7B H 0.735396 1.037645 0.732104 0.072 Uiso 1 1 calc R U . . .
C8B C 0.68200(7) 0.7257(4) 0.60900(16) 0.0572(9) Uani 1 1 d . . . . .
H8B H 0.696546 0.657087 0.603729 0.069 Uiso 1 1 calc R U . . .
C9B C 0.66351(7) 0.6538(4) 0.65830(16) 0.0544(9) Uani 1 1 d . . . . .
H9BA H 0.672299 0.630680 0.701494 0.065 Uiso 1 1 calc R U . . .
H9BB H 0.650323 0.728119 0.667730 0.065 Uiso 1 1 calc R U . . .
C10B C 0.65923(7) 0.5982(4) 0.51578(17) 0.0642(10) Uani 1 1 d . . . . .
H10C H 0.672993 0.524994 0.511874 0.077 Uiso 1 1 calc R U . . .
H10D H 0.651535 0.612949 0.470399 0.077 Uiso 1 1 calc R U . . .
C11B C 0.63974(7) 0.5360(4) 0.56500(16) 0.0524(9) Uani 1 1 d . . . . .
C12B C 0.61706(7) 0.6424(4) 0.56916(17) 0.0555(9) Uani 1 1 d . . . . .
H12C H 0.609956 0.658193 0.523174 0.067 Uiso 1 1 calc R U . . .
H12D H 0.622591 0.742009 0.586755 0.067 Uiso 1 1 calc R U . . .
C13B C 0.59648(7) 0.5787(4) 0.61547(18) 0.0555(9) Uani 1 1 d . . . . .
H13C H 0.602955 0.571068 0.662514 0.067 Uiso 1 1 calc R U . . .
H13D H 0.582142 0.648511 0.614868 0.067 Uiso 1 1 calc R U . . .
C14B C 0.58815(7) 0.4206(4) 0.59015(17) 0.0559(9) Uani 1 1 d . . . . .
H14B H 0.581630 0.431294 0.542718 0.067 Uiso 1 1 calc R U . . .
C15B C 0.61061(7) 0.3098(4) 0.58991(18) 0.0587(9) Uani 1 1 d . . . . .
H15C H 0.617321 0.296709 0.636480 0.070 Uiso 1 1 calc R U . . .
H15D H 0.605149 0.209474 0.572914 0.070 Uiso 1 1 calc R U . . .
C16B C 0.63103(7) 0.3737(4) 0.54419(18) 0.0588(9) Uani 1 1 d . . . . .
H16C H 0.624652 0.376253 0.496948 0.071 Uiso 1 1 calc R U . . .
H16D H 0.645449 0.304567 0.546075 0.071 Uiso 1 1 calc R U . . .
C17B C 0.54251(7) 0.4362(5) 0.62870(19) 0.0688(11) Uani 1 1 d . . . . .
H17B H 0.544890 0.545706 0.639915 0.083 Uiso 1 1 calc R U . . .
C18B C 0.52536(9) 0.3642(6) 0.6808(2) 0.0954(15) Uani 1 1 d . . . . .
H18D H 0.523518 0.255876 0.671208 0.143 Uiso 1 1 calc R U . . .
H18E H 0.509103 0.413156 0.677938 0.143 Uiso 1 1 calc R U . . .
H18F H 0.532561 0.377781 0.726214 0.143 Uiso 1 1 calc R U . . .
C19B C 0.53086(10) 0.4227(7) 0.5569(2) 0.1055(17) Uani 1 1 d . . . . .
H19D H 0.540758 0.480701 0.525261 0.158 Uiso 1 1 calc R U . . .
H19E H 0.513959 0.462702 0.556788 0.158 Uiso 1 1 calc R U . . .
H19F H 0.530495 0.316065 0.543296 0.158 Uiso 1 1 calc R U . . .

loop_
_atom_site_aniso_label
_atom_site_aniso_U_11
_atom_site_aniso_U_22
_atom_site_aniso_U_33
_atom_site_aniso_U_23
_atom_site_aniso_U_13
_atom_site_aniso_U_12
F1C 0.111(2) 0.143(3) 0.0865(18) 0.0002(16) -0.0284(16) 0.0082(19)
F2C 0.156(3) 0.0936(19) 0.0584(14) 0.0087(13) 0.0131(15) 0.0108(17)
F3C 0.192(3) 0.0892(19) 0.0605(15) -0.0139(13) -0.0078(16) 0.0273(18)
O1C 0.107(2) 0.0673(18) 0.0600(16) 0.0033(14) -0.0071(15) -0.0092(16)
O2C 0.100(2) 0.0640(18) 0.0560(15) -0.0032(13) -0.0092(14) -0.0060(15)
C1C 0.123(4) 0.053(3) 0.068(3) 0.001(2) 0.003(3) 0.013(3)
C2C 0.069(2) 0.045(2) 0.047(2) -0.0044(18) -0.0012(17) 0.0017(18)
F1D 0.211(7) 0.143(6) 0.087(4) 0.018(4) -0.054(4) 0.018(5)
F1E 0.35(2) 0.196(18) 0.140(12) -0.056(14) -0.081(17) -0.026(16)
F2D 0.165(6) 0.203(8) 0.109(5) -0.092(6) -0.003(4) 0.000(5)
F2E 0.189(10) 0.109(6) 0.094(6) 0.026(4) 0.025(6) 0.046(6)
F3D 0.157(5) 0.150(5) 0.106(4) -0.017(3) -0.032(3) -0.071(4)
F3E 0.252(13) 0.171(10) 0.103(7) 0.028(6) 0.076(8) 0.117(10)
O1D 0.096(4) 0.062(3) 0.131(5) -0.008(3) 0.008(3) -0.017(3)
O1E 0.126(10) 0.070(6) 0.158(12) 0.014(6) 0.061(9) 0.000(6)
O2D 0.075(4) 0.116(6) 0.055(3) 0.007(3) -0.008(3) -0.014(4)
O2E 0.082(5) 0.075(5) 0.047(4) -0.015(3) 0.006(4) -0.007(4)
C1D 0.129(7) 0.076(5) 0.049(4) 0.011(4) 0.000(4) -0.015(4)
C1E 0.143(11) 0.086(8) 0.074(7) 0.001(6) -0.030(7) 0.046(8)
C2D 0.065(10) 0.051(6) 0.077(5) 0.004(4) -0.007(5) 0.002(6)
C2E 0.032(12) 0.058(8) 0.087(8) -0.005(6) -0.007(7) 0.005(8)
O1A 0.0656(16) 0.0649(16) 0.0431(13) -0.0005(11) -0.0045(11) -0.0073(12)
N1A 0.074(2) 0.060(2) 0.122(3) -0.023(2) -0.024(2) 0.0087(18)
N2A 0.0486(18) 0.0558(19) 0.0661(19) -0.0031(15) -0.0017(15) -0.0049(14)
N3A 0.056(2) 0.076(2) 0.066(2) 0.0075(17) -0.0077(16) -0.0032(17)
C1A 0.064(3) 0.052(2) 0.087(3) -0.007(2) -0.004(2) 0.003(2)
C2A 0.051(2) 0.049(2) 0.073(3) -0.0101(19) -0.0016(18) -0.0005(17)
C3A 0.065(2) 0.061(2) 0.051(2) -0.0052(18) 0.0046(18) -0.0047(19)
C4A 0.057(2) 0.055(2) 0.051(2) -0.0030(17) 0.0096(16) -0.0097(17)
C5A 0.050(2) 0.055(2) 0.046(2) -0.0005(16) 0.0069(15) -0.0037(16)
C6A 0.075(3) 0.069(3) 0.052(2) 0.0053(19) 0.0060(19) -0.016(2)
C7A 0.068(3) 0.056(2) 0.074(3) 0.004(2) 0.008(2) -0.0145(19)
C8A 0.058(2) 0.061(2) 0.0407(18) -0.0049(16) 0.0091(16) -0.0102(18)
C9A 0.064(2) 0.061(2) 0.0453(19) 0.0013(17) 0.0009(17) -0.0083(18)
C10A 0.050(2) 0.062(2) 0.068(2) -0.0123(18) 0.0013(18) -0.0052(18)
C11A 0.054(2) 0.056(2) 0.0450(19) -0.0057(16) 0.0024(16) -0.0033(17)
C12A 0.051(2) 0.068(2) 0.049(2) 0.0022(17) -0.0001(16) -0.0040(18)
C13A 0.058(2) 0.075(3) 0.050(2) -0.0044(18) 0.0035(17) -0.0009(19)
C14A 0.057(2) 0.057(2) 0.055(2) -0.0020(17) -0.0082(17) -0.0018(17)
C15A 0.066(3) 0.079(3) 0.044(2) -0.0075(18) -0.0059(17) -0.009(2)
C16A 0.058(2) 0.077(3) 0.056(2) -0.0166(19) 0.0060(18) -0.012(2)
C17A 0.051(2) 0.079(3) 0.077(3) 0.000(2) -0.0036(19) -0.0008(19)
C18A 0.064(3) 0.119(4) 0.257(8) 0.041(5) 0.023(4) 0.024(3)
C19A 0.074(3) 0.090(3) 0.081(3) -0.008(2) 0.004(2) -0.022(2)
O1B 0.0683(16) 0.0528(14) 0.0438(13) -0.0048(10) -0.0023(11) -0.0019(11)
N1B 0.099(3) 0.090(3) 0.076(2) -0.023(2) 0.002(2) -0.028(2)
N2B 0.076(2) 0.076(2) 0.0408(17) -0.0062(15) 0.0099(14) -0.0246(17)
N3B 0.065(2) 0.0589(18) 0.0524(17) 0.0066(15) -0.0065(15) -0.0144(16)
C1B 0.073(3) 0.083(3) 0.052(2) -0.008(2) 0.0043(19) -0.021(2)
C2B 0.059(2) 0.068(3) 0.045(2) -0.0050(18) 0.0047(17) -0.014(2)
C3B 0.056(2) 0.063(2) 0.049(2) -0.0015(17) 0.0049(17) -0.0080(18)
C4B 0.053(2) 0.070(3) 0.048(2) -0.0017(18) 0.0031(16) -0.0119(19)
C5B 0.048(2) 0.067(2) 0.0433(19) -0.0056(17) 0.0068(16) -0.0071(18)
C6B 0.049(2) 0.078(3) 0.056(2) -0.0050(19) 0.0059(17) -0.0029(19)
C7B 0.054(2) 0.082(3) 0.045(2) -0.0071(19) 0.0041(16) -0.014(2)
C8B 0.056(2) 0.069(2) 0.047(2) -0.0126(17) 0.0055(17) -0.0029(18)
C9B 0.066(2) 0.054(2) 0.0431(19) -0.0067(16) -0.0022(16) -0.0030(17)
C10B 0.072(3) 0.077(3) 0.043(2) -0.0100(18) 0.0055(18) -0.013(2)
C11B 0.063(2) 0.054(2) 0.0401(19) -0.0031(15) -0.0002(16) -0.0020(17)
C12B 0.065(2) 0.052(2) 0.049(2) 0.0040(16) -0.0045(17) -0.0061(18)
C13B 0.060(2) 0.048(2) 0.058(2) -0.0013(16) 0.0019(17) -0.0017(17)
C14B 0.070(3) 0.054(2) 0.0437(19) 0.0049(16) -0.0047(17) -0.0103(18)
C15B 0.074(3) 0.047(2) 0.055(2) -0.0023(16) -0.0034(18) -0.0080(18)
C16B 0.071(2) 0.051(2) 0.054(2) -0.0079(17) -0.0037(18) -0.0010(18)
C17B 0.060(3) 0.081(3) 0.065(2) 0.016(2) -0.0087(19) -0.013(2)
C18B 0.067(3) 0.128(4) 0.091(3) 0.031(3) -0.004(2) -0.027(3)
C19B 0.091(4) 0.143(5) 0.081(3) 0.016(3) -0.028(3) 0.010(3)

loop_
_atom_type_symbol
_atom_type_description
_atom_type_scat_dispersion_real
_atom_type_scat_dispersion_imag
_atom_type_scat_source
C C 0.0181 0.0091 'International Tables Vol C Tables 4.2.6.8 and 6.1.1.4'
H H 0.0000 0.0000 'International Tables Vol C Tables 4.2.6.8 and 6.1.1.4'
F F 0.0727 0.0534 'International Tables Vol C Tables 4.2.6.8 and 6.1.1.4'
N N 0.0311 0.0180 'International Tables Vol C Tables 4.2.6.8 and 6.1.1.4'
O O 0.0492 0.0322 'International Tables Vol C Tables 4.2.6.8 and 6.1.1.4'

loop_
_exptl_crystal_face_index_h
_exptl_crystal_face_index_k
_exptl_crystal_face_index_l
_exptl_crystal_face_perp_dist
4 -2 -1 0.0381
0 0 1 0.0409
-4 2 0 0.0343
2 0 0 0.0092
-2 0 0 0.0083
16 2 10 0.0258
-22 -3 6 0.0461
21 3 -7 0.0396
3 -1 -12 0.0352
1 -1 12 0.0419
18 5 -3 0.0363
4 -4 9 0.0547

loop_
_geom_angle_atom_site_label_1
_geom_angle_atom_site_label_2
_geom_angle_atom_site_label_3
_geom_angle
_geom_angle_site_symmetry_1
_geom_angle_site_symmetry_3
_geom_angle_publ_flag
F1C C1C C2C 109.8(4) . . ?
F2C C1C F1C 106.2(4) . . ?
F2C C1C C2C 113.4(4) . . ?
F3C C1C F1C 105.4(4) . . ?
F3C C1C F2C 106.4(4) . . ?
F3C C1C C2C 115.0(3) . . ?
O1C C2C O2C 128.4(3) . . ?
O1C C2C C1C 117.3(3) . . ?
O2C C2C C1C 114.4(3) . . ?
F1D C1D C2D 108.2(8) . . ?
F2D C1D F1D 111.1(7) . . ?
F2D C1D F3D 105.8(7) . . ?
F2D C1D C2D 113.6(9) . . ?
F3D C1D F1D 102.2(7) . . ?
F3D C1D C2D 115.4(6) . . ?
F1E C1E F2E 105.5(11) . . ?
F1E C1E F3E 103.9(12) . . ?
F1E C1E C2E 121.8(16) . . ?
F2E C1E C2E 112.7(10) . . ?
F3E C1E F2E 101.4(11) . . ?
F3E C1E C2E 109.3(12) . . ?
O1D C2D C1D 111.6(7) . . ?
O2D C2D O1D 133.3(9) . . ?
O2D C2D C1D 114.8(7) . . ?
O1E C2E C1E 114.4(13) . . ?
O2E C2E O1E 130.6(16) . . ?
O2E C2E C1E 115.0(11) . . ?
C9A O1A C11A 113.9(2) . . ?
C8A N2A H2A 106(2) . . ?
C8A N2A C10A 109.8(3) . . ?
C10A N2A H2A 111(2) . . ?
H3AA N3A H3AB 104(2) . . ?
C14A N3A H3AA 105(3) . . ?
C14A N3A H3AB 113(2) . . ?
C17A N3A H3AA 110(3) . . ?
C17A N3A H3AB 106(2) . . ?
C17A N3A C14A 117.9(3) . . ?
N1A C1A C2A 177.9(5) . . ?
C3A C2A C1A 119.5(3) . . ?
C3A C2A C7A 120.1(3) . . ?
C7A C2A C1A 120.4(3) . . ?
C2A C3A H3A 119.8 . . ?
C2A C3A C4A 120.5(3) . . ?
C4A C3A H3A 119.8 . . ?
C3A C4A H4A 119.8 . . ?
C3A C4A C5A 120.4(3) . . ?
C5A C4A H4A 119.8 . . ?
C4A C5A C6A 118.1(3) . . ?
C4A C5A C8A 122.4(3) . . ?
C6A C5A C8A 119.4(3) . . ?
C5A C6A H6A 118.7 . . ?
C7A C6A C5A 122.5(3) . . ?
C7A C6A H6A 118.7 . . ?
C2A C7A H7A 120.8 . . ?
C6A C7A C2A 118.4(3) . . ?
C6A C7A H7A 120.8 . . ?
N2A C8A C5A 113.2(3) . . ?
N2A C8A H8A 108.8 . . ?
N2A C8A C9A 107.4(3) . . ?
C5A C8A H8A 108.8 . . ?
C5A C8A C9A 109.7(3) . . ?
C9A C8A H8A 108.8 . . ?
O1A C9A C8A 112.3(3) . . ?
O1A C9A H9AA 109.1 . . ?
O1A C9A H9AB 109.1 . . ?
C8A C9A H9AA 109.1 . . ?
C8A C9A H9AB 109.1 . . ?
H9AA C9A H9AB 107.9 . . ?
N2A C10A H10A 109.4 . . ?
N2A C10A H10B 109.4 . . ?
N2A C10A C11A 111.2(3) . . ?
H10A C10A H10B 108.0 . . ?
C11A C10A H10A 109.4 . . ?
C11A C10A H10B 109.4 . . ?
O1A C11A C10A 108.8(3) . . ?
O1A C11A C12A 110.5(3) . . ?
O1A C11A C16A 103.2(3) . . ?
C10A C11A C12A 113.7(3) . . ?
C10A C11A C16A 110.7(3) . . ?
C12A C11A C16A 109.4(3) . . ?
C11A C12A H12A 109.1 . . ?
C11A C12A H12B 109.1 . . ?
C11A C12A C13A 112.3(3) . . ?
H12A C12A H12B 107.9 . . ?
C13A C12A H12A 109.1 . . ?
C13A C12A H12B 109.1 . . ?
C12A C13A H13A 109.5 . . ?
C12A C13A H13B 109.5 . . ?
C12A C13A C14A 110.6(3) . . ?
H13A C13A H13B 108.1 . . ?
C14A C13A H13A 109.5 . . ?
C14A C13A H13B 109.5 . . ?
N3A C14A C13A 110.3(3) . . ?
N3A C14A H14A 108.7 . . ?
N3A C14A C15A 109.0(3) . . ?
C13A C14A H14A 108.7 . . ?
C15A C14A C13A 111.3(3) . . ?
C15A C14A H14A 108.7 . . ?
C14A C15A H15A 109.5 . . ?
C14A C15A H15B 109.5 . . ?
C14A C15A C16A 110.8(3) . . ?
H15A C15A H15B 108.1 . . ?
C16A C15A H15A 109.5 . . ?
C16A C15A H15B 109.5 . . ?
C11A C16A H16A 109.1 . . ?
C11A C16A H16B 109.1 . . ?
C15A C16A C11A 112.5(3) . . ?
C15A C16A H16A 109.1 . . ?
C15A C16A H16B 109.1 . . ?
H16A C16A H16B 107.8 . . ?
N3A C17A H17A 107.9 . . ?
N3A C17A C18A 108.1(4) . . ?
C18A C17A H17A 107.9 . . ?
C19A C17A N3A 110.7(3) . . ?
C19A C17A H17A 107.9 . . ?
C19A C17A C18A 114.1(4) . . ?
C17A C18A H18A 109.5 . . ?
C17A C18A H18B 109.5 . . ?
C17A C18A H18C 109.5 . . ?
H18A C18A H18B 109.5 . . ?
H18A C18A H18C 109.5 . . ?
H18B C18A H18C 109.5 . . ?
C17A C19A H19A 109.5 . . ?
C17A C19A H19B 109.5 . . ?
C17A C19A H19C 109.5 . . ?
H19A C19A H19B 109.5 . . ?
H19A C19A H19C 109.5 . . ?
H19B C19A H19C 109.5 . . ?
C9B O1B C11B 113.3(2) . . ?
C8B N2B H2B 108(2) . . ?
C8B N2B C10B 111.1(3) . . ?
C10B N2B H2B 114(2) . . ?
H3BA N3B H3BB 108(2) . . ?
C14B N3B H3BA 102(2) . . ?
C14B N3B H3BB 109(2) . . ?
C14B N3B C17B 117.1(3) . . ?
C17B N3B H3BA 111(2) . . ?
C17B N3B H3BB 110(2) . . ?
N1B C1B C2B 176.0(4) . . ?
C3B C2B C1B 118.6(4) . . ?
C7B C2B C1B 120.7(3) . . ?
C7B C2B C3B 120.6(3) . . ?
C2B C3B H3B 120.2 . . ?
C2B C3B C4B 119.5(4) . . ?
C4B C3B H3B 120.2 . . ?
C3B C4B H4B 119.4 . . ?
C5B C4B C3B 121.1(3) . . ?
C5B C4B H4B 119.4 . . ?
C4B C5B C6B 118.7(3) . . ?
C4B C5B C8B 120.8(3) . . ?
C6B C5B C8B 120.4(3) . . ?
C5B C6B H6B 119.7 . . ?
C7B C6B C5B 120.5(4) . . ?
C7B C6B H6B 119.7 . . ?
C2B C7B C6B 119.4(3) . . ?
C2B C7B H7B 120.3 . . ?
C6B C7B H7B 120.3 . . ?
N2B C8B C5B 110.5(3) . . ?
N2B C8B H8B 109.8 . . ?
N2B C8B C9B 107.8(3) . . ?
C5B C8B H8B 109.8 . . ?
C5B C8B C9B 109.0(3) . . ?
C9B C8B H8B 109.8 . . ?
O1B C9B C8B 112.7(3) . . ?
O1B C9B H9BA 109.0 . . ?
O1B C9B H9BB 109.0 . . ?
C8B C9B H9BA 109.0 . . ?
C8B C9B H9BB 109.0 . . ?
H9BA C9B H9BB 107.8 . . ?
N2B C10B H10C 109.9 . . ?
N2B C10B H10D 109.9 . . ?
N2B C10B C11B 108.7(3) . . ?
H10C C10B H10D 108.3 . . ?
C11B C10B H10C 109.9 . . ?
C11B C10B H10D 109.9 . . ?
O1B C11B C10B 107.8(3) . . ?
O1B C11B C12B 111.7(3) . . ?
O1B C11B C16B 104.4(3) . . ?
C10B C11B C16B 111.3(3) . . ?
C12B C11B C10B 111.7(3) . . ?
C12B C11B C16B 109.7(3) . . ?
C11B C12B H12C 109.0 . . ?
C11B C12B H12D 109.0 . . ?
C11B C12B C13B 112.9(3) . . ?
H12C C12B H12D 107.8 . . ?
C13B C12B H12C 109.0 . . ?
C13B C12B H12D 109.0 . . ?
C12B C13B H13C 109.7 . . ?
C12B C13B H13D 109.7 . . ?
H13C C13B H13D 108.2 . . ?
C14B C13B C12B 109.8(3) . . ?
C14B C13B H13C 109.7 . . ?
C14B C13B H13D 109.7 . . ?
N3B C14B C13B 111.6(3) . . ?
N3B C14B H14B 108.2 . . ?
N3B C14B C15B 110.2(3) . . ?
C13B C14B H14B 108.2 . . ?
C13B C14B C15B 110.3(3) . . ?
C15B C14B H14B 108.2 . . ?
C14B C15B H15C 109.7 . . ?
C14B C15B H15D 109.7 . . ?
H15C C15B H15D 108.2 . . ?
C16B C15B C14B 109.8(3) . . ?
C16B C15B H15C 109.7 . . ?
C16B C15B H15D 109.7 . . ?
C11B C16B H16C 108.9 . . ?
C11B C16B H16D 108.9 . . ?
C15B C16B C11B 113.2(3) . . ?
C15B C16B H16C 108.9 . . ?
C15B C16B H16D 108.9 . . ?
H16C C16B H16D 107.7 . . ?
N3B C17B H17B 109.1 . . ?
N3B C17B C18B 108.7(3) . . ?
N3B C17B C19B 110.7(4) . . ?
C18B C17B H17B 109.1 . . ?
C18B C17B C19B 110.3(4) . . ?
C19B C17B H17B 109.1 . . ?
C17B C18B H18D 109.5 . . ?
C17B C18B H18E 109.5 . . ?
C17B C18B H18F 109.5 . . ?
H18D C18B H18E 109.5 . . ?
H18D C18B H18F 109.5 . . ?
H18E C18B H18F 109.5 . . ?
C17B C19B H19D 109.5 . . ?
C17B C19B H19E 109.5 . . ?
C17B C19B H19F 109.5 . . ?
H19D C19B H19E 109.5 . . ?
H19D C19B H19F 109.5 . . ?
H19E C19B H19F 109.5 . . ?

loop_
_geom_bond_atom_site_label_1
_geom_bond_atom_site_label_2
_geom_bond_distance
_geom_bond_site_symmetry_2
_geom_bond_publ_flag
F1C C1C 1.370(5) . ?
F2C C1C 1.336(5) . ?
F3C C1C 1.311(5) . ?
O1C C2C 1.212(4) . ?
O2C C2C 1.231(4) . ?
C1C C2C 1.500(5) . ?
F1D C1D 1.318(9) . ?
F1E C1E 1.290(12) . ?
F2D C1D 1.256(9) . ?
F2E C1E 1.312(11) . ?
F3D C1D 1.281(8) . ?
F3E C1E 1.293(12) . ?
O1D C2D 1.226(10) . ?
O1E C2E 1.222(12) . ?
O2D C2D 1.205(8) . ?
O2E C2E 1.212(12) . ?
C1D C2D 1.555(10) . ?
C1E C2E 1.563(15) . ?
O1A C9A 1.412(4) . ?
O1A C11A 1.456(4) . ?
N1A C1A 1.137(5) . ?
N2A H2A 0.913(18) . ?
N2A C8A 1.457(4) . ?
N2A C10A 1.479(4) . ?
N3A H3AA 0.887(18) . ?
N3A H3AB 0.949(18) . ?
N3A C14A 1.500(5) . ?
N3A C17A 1.499(5) . ?
C1A C2A 1.447(5) . ?
C2A C3A 1.377(5) . ?
C2A C7A 1.399(5) . ?
C3A H3A 0.9300 . ?
C3A C4A 1.379(5) . ?
C4A H4A 0.9300 . ?
C4A C5A 1.384(4) . ?
C5A C6A 1.392(5) . ?
C5A C8A 1.504(5) . ?
C6A H6A 0.9300 . ?
C6A C7A 1.365(5) . ?
C7A H7A 0.9300 . ?
C8A H8A 0.9800 . ?
C8A C9A 1.515(5) . ?
C9A H9AA 0.9700 . ?
C9A H9AB 0.9700 . ?
C10A H10A 0.9700 . ?
C10A H10B 0.9700 . ?
C10A C11A 1.502(5) . ?
C11A C12A 1.511(5) . ?
C11A C16A 1.533(5) . ?
C12A H12A 0.9700 . ?
C12A H12B 0.9700 . ?
C12A C13A 1.521(5) . ?
C13A H13A 0.9700 . ?
C13A H13B 0.9700 . ?
C13A C14A 1.543(5) . ?
C14A H14A 0.9800 . ?
C14A C15A 1.505(5) . ?
C15A H15A 0.9700 . ?
C15A H15B 0.9700 . ?
C15A C16A 1.514(5) . ?
C16A H16A 0.9700 . ?
C16A H16B 0.9700 . ?
C17A H17A 0.9800 . ?
C17A C18A 1.509(6) . ?
C17A C19A 1.491(5) . ?
C18A H18A 0.9600 . ?
C18A H18B 0.9600 . ?
C18A H18C 0.9600 . ?
C19A H19A 0.9600 . ?
C19A H19B 0.9600 . ?
C19A H19C 0.9600 . ?
O1B C9B 1.432(4) . ?
O1B C11B 1.450(4) . ?
N1B C1B 1.145(5) . ?
N2B H2B 0.905(19) . ?
N2B C8B 1.461(4) . ?
N2B C10B 1.469(4) . ?
N3B H3BA 0.904(18) . ?
N3B H3BB 0.905(18) . ?
N3B C14B 1.494(4) . ?
N3B C17B 1.499(5) . ?
C1B C2B 1.447(6) . ?
C2B C3B 1.380(5) . ?
C2B C7B 1.379(5) . ?
C3B H3B 0.9300 . ?
C3B C4B 1.385(5) . ?
C4B H4B 0.9300 . ?
C4B C5B 1.381(5) . ?
C5B C6B 1.394(5) . ?
C5B C8B 1.512(5) . ?
C6B H6B 0.9300 . ?
C6B C7B 1.393(5) . ?
C7B H7B 0.9300 . ?
C8B H8B 0.9800 . ?
C8B C9B 1.520(5) . ?
C9B H9BA 0.9700 . ?
C9B H9BB 0.9700 . ?
C10B H10C 0.9700 . ?
C10B H10D 0.9700 . ?
C10B C11B 1.523(5) . ?
C11B C12B 1.517(5) . ?
C11B C16B 1.529(5) . ?
C12B H12C 0.9700 . ?
C12B H12D 0.9700 . ?
C12B C13B 1.533(5) . ?
C13B H13C 0.9700 . ?
C13B H13D 0.9700 . ?
C13B C14B 1.516(5) . ?
C14B H14B 0.9800 . ?
C14B C15B 1.528(5) . ?
C15B H15C 0.9700 . ?
C15B H15D 0.9700 . ?
C15B C16B 1.521(5) . ?
C16B H16C 0.9700 . ?
C16B H16D 0.9700 . ?
C17B H17B 0.9800 . ?
C17B C18B 1.510(5) . ?
C17B C19B 1.514(6) . ?
C18B H18D 0.9600 . ?
C18B H18E 0.9600 . ?
C18B H18F 0.9600 . ?
C19B H19D 0.9600 . ?
C19B H19E 0.9600 . ?
C19B H19F 0.9600 . ?

loop_
_geom_torsion_atom_site_label_1
_geom_torsion_atom_site_label_2
_geom_torsion_atom_site_label_3
_geom_torsion_atom_site_label_4
_geom_torsion
_geom_torsion_site_symmetry_1
_geom_torsion_site_symmetry_2
_geom_torsion_site_symmetry_3
_geom_torsion_site_symmetry_4
_geom_torsion_publ_flag
F1C C1C C2C O1C -96.3(4) . . . . ?
F1C C1C C2C O2C 82.8(4) . . . . ?
F2C C1C C2C O1C 22.3(6) . . . . ?
F2C C1C C2C O2C -158.6(4) . . . . ?
F3C C1C C2C O1C 145.1(4) . . . . ?
F3C C1C C2C O2C -35.9(6) . . . . ?
F1D C1D C2D O1D -58.7(14) . . . . ?
F1D C1D C2D O2D 127.0(12) . . . . ?
F1E C1E C2E O1E 37(3) . . . . ?
F1E C1E C2E O2E -142.0(18) . . . . ?
F2D C1D C2D O1D 65.2(13) . . . . ?
F2D C1D C2D O2D -109.2(13) . . . . ?
F2E C1E C2E O1E 164.3(17) . . . . ?
F2E C1E C2E O2E -15(2) . . . . ?
F3D C1D C2D O1D -172.3(10) . . . . ?
F3D C1D C2D O2D 13.3(16) . . . . ?
F3E C1E C2E O1E -84(2) . . . . ?
F3E C1E C2E O2E 97(2) . . . . ?
O1A C11A C12A C13A -57.3(4) . . . . ?
O1A C11A C16A C15A 61.8(4) . . . . ?
N2A C8A C9A O1A 57.9(3) . . . . ?
N2A C10A C11A O1A -54.9(4) . . . . ?
N2A C10A C11A C12A 68.7(4) . . . . ?
N2A C10A C11A C16A -167.7(3) . . . . ?
N3A C14A C15A C16A -177.1(3) . . . . ?
C1A C2A C3A C4A 179.2(3) . . . . ?
C1A C2A C7A C6A -178.1(4) . . . . ?
C2A C3A C4A C5A -0.5(5) . . . . ?
C3A C2A C7A C6A 1.2(6) . . . . ?
C3A C4A C5A C6A -0.2(5) . . . . ?
C3A C4A C5A C8A 176.1(3) . . . . ?
C4A C5A C6A C7A 1.4(6) . . . . ?
C4A C5A C8A N2A 20.5(5) . . . . ?
C4A C5A C8A C9A -99.4(4) . . . . ?
C5A C6A C7A C2A -1.9(6) . . . . ?
C5A C8A C9A O1A -178.7(3) . . . . ?
C6A C5A C8A N2A -163.3(3) . . . . ?
C6A C5A C8A C9A 76.8(4) . . . . ?
C7A C2A C3A C4A 0.0(5) . . . . ?
C8A N2A C10A C11A 60.9(4) . . . . ?
C8A C5A C6A C7A -175.0(4) . . . . ?
C9A O1A C11A C10A 53.2(3) . . . . ?
C9A O1A C11A C12A -72.3(3) . . . . ?
C9A O1A C11A C16A 170.8(3) . . . . ?
C10A N2A C8A C5A 179.1(3) . . . . ?
C10A N2A C8A C9A -59.6(3) . . . . ?
C10A C11A C12A C13A -180.0(3) . . . . ?
C10A C11A C16A C15A 178.0(3) . . . . ?
C11A O1A C9A C8A -56.1(4) . . . . ?
C11A C12A C13A C14A -55.9(4) . . . . ?
C12A C11A C16A C15A -55.9(4) . . . . ?
C12A C13A C14A N3A 176.1(3) . . . . ?
C12A C13A C14A C15A 55.0(4) . . . . ?
C13A C14A C15A C16A -55.2(4) . . . . ?
C14A N3A C17A C18A -162.6(4) . . . . ?
C14A N3A C17A C19A 71.8(4) . . . . ?
C14A C15A C16A C11A 56.4(4) . . . . ?
C16A C11A C12A C13A 55.7(4) . . . . ?
C17A N3A C14A C13A 73.0(4) . . . . ?
C17A N3A C14A C15A -164.5(3) . . . . ?
O1B C11B C12B C13B -62.2(4) . . . . ?
O1B C11B C16B C15B 66.8(4) . . . . ?
N2B C8B C9B O1B 53.6(4) . . . . ?
N2B C10B C11B O1B -59.9(4) . . . . ?
N2B C10B C11B C12B 63.1(4) . . . . ?
N2B C10B C11B C16B -173.8(3) . . . . ?
N3B C14B C15B C16B 177.9(3) . . . . ?
C1B C2B C3B C4B 177.2(3) . . . . ?
C1B C2B C7B C6B -177.1(3) . . . . ?
C2B C3B C4B C5B 0.1(5) . . . . ?
C3B C2B C7B C6B 0.9(5) . . . . ?
C3B C4B C5B C6B 0.4(5) . . . . ?
C3B C4B C5B C8B 177.6(3) . . . . ?
C4B C5B C6B C7B -0.3(5) . . . . ?
C4B C5B C8B N2B 35.9(4) . . . . ?
C4B C5B C8B C9B -82.5(4) . . . . ?
C5B C6B C7B C2B -0.3(5) . . . . ?
C5B C8B C9B O1B 173.7(3) . . . . ?
C6B C5B C8B N2B -147.0(3) . . . . ?
C6B C5B C8B C9B 94.6(4) . . . . ?
C7B C2B C3B C4B -0.7(5) . . . . ?
C8B N2B C10B C11B 63.2(4) . . . . ?
C8B C5B C6B C7B -177.5(3) . . . . ?
C9B O1B C11B C10B 57.1(3) . . . . ?
C9B O1B C11B C12B -65.9(3) . . . . ?
C9B O1B C11B C16B 175.6(3) . . . . ?
C10B N2B C8B C5B -177.3(3) . . . . ?
C10B N2B C8B C9B -58.2(4) . . . . ?
C10B C11B C12B C13B 177.0(3) . . . . ?
C10B C11B C16B C15B -177.2(3) . . . . ?
C11B O1B C9B C8B -55.4(4) . . . . ?
C11B C12B C13B C14B -56.9(4) . . . . ?
C12B C11B C16B C15B -53.1(4) . . . . ?
C12B C13B C14B N3B -178.5(3) . . . . ?
C12B C13B C14B C15B 58.6(4) . . . . ?
C13B C14B C15B C16B -58.4(4) . . . . ?
C14B N3B C17B C18B -174.1(3) . . . . ?
C14B N3B C17B C19B 64.6(4) . . . . ?
C14B C15B C16B C11B 56.2(4) . . . . ?
C16B C11B C12B C13B 53.1(4) . . . . ?
C17B N3B C14B C13B 67.5(4) . . . . ?
C17B N3B C14B C15B -169.6(3) . . . . ?

loop_
_exptl_oxdiff_crystal_face_indexfrac_h
_exptl_oxdiff_crystal_face_indexfrac_k
_exptl_oxdiff_crystal_face_indexfrac_l
_exptl_oxdiff_crystal_face_x
_exptl_oxdiff_crystal_face_y
_exptl_oxdiff_crystal_face_z
3.9854 -1.9993 -0.9986 -0.0305 0.3568 -0.1329
-0.0003 -0.0002 0.9995 -0.0024 0.0120 0.0784
-3.9851 1.9995 -0.0008 0.0330 -0.3689 0.0546
1.9979 -0.0001 0.0006 -0.0566 0.0129 -0.0022
-1.9979 0.0001 -0.0006 0.0566 -0.0129 0.0022
15.5185 2.2441 9.9118 -0.5540 -0.1663 0.8158
-22.2272 -3.4310 5.9640 0.7528 0.5174 0.4069
21.1118 3.1011 -7.3010 -0.7047 -0.4840 -0.5187
3.3954 -1.3844 -12.1792 -0.0111 0.1133 -0.9935
1.1060 -0.9545 12.4009 -0.0235 0.3199 0.9472
17.7198 4.6387 -3.0477 -0.6805 -0.7187 -0.1429
3.9780 -3.9015 8.9122 0.0215 0.8023 0.5965
